data_4073346
loop_
_publ_author_name
'Bruce, Michael I.'
'Costuas, Karine'
'Ellis, Ben G.'
'Halet, Jean-Fran\,cois'
'Low, Paul J.'
'Moubaraki, Boujemaa'
'Murray, Keith S.'
'Oudda\"i, Nadia'
'Perkins, Gary J.'
'Skelton, Brian W.'
'White, Allan H.'

_publ_section_title
;
 Redox-Active Complexes Containing Group 8 Metal Centers Linked by
 C2Bridges
;
_journal_issue 15
_journal_name_full Organometallics
_journal_page_first 3735
_journal_paper_doi 10.1021/om7002859
_journal_volume 26
_journal_year 2007
_chemical_formula_moiety 'C64 H58 P4 Ru2, 2(C H2 Cl2)'
_chemical_formula_sum 'C65 H60 Cl2 P4 Ru2'
_chemical_formula_weight 1238.14
_space_group_IT_number 14
_symmetry_cell_setting monoclinic
_symmetry_space_group_name_Hall '-P 2yn'
_symmetry_space_group_name_H-M 'P 1 21/n 1'
_cell_angle_alpha 90.00000
_cell_angle_beta 111.627(2)
_cell_angle_gamma 90.00000
_cell_formula_units_Z 4
_cell_length_a 15.210(2)
_cell_length_b 20.703(2)
_cell_length_c 19.144(2)
_cell_measurement_reflns_used 9917
_cell_measurement_temperature 150(2)
_cell_measurement_theta_max 28.25
_cell_measurement_theta_min 2.28
_cell_volume 5603.9(11)
_computing_cell_refinement 'Siemens SAINT (Siemens, 1995)'
_computing_data_collection 'Siemens SMART (Siemens, 1995)'
_computing_data_reduction xtal
_computing_molecular_graphics 'xtal PIG'
_computing_publication_material 'xtal BONDLA CIFIO'
_computing_structure_refinement 'xtal CRYLSQ'
_computing_structure_solution xtal
_diffrn_ambient_temperature 150(2)
_diffrn_measured_fraction_theta_full 1.0
_diffrn_measured_fraction_theta_max 1.0
_diffrn_measurement_device_type
;
Bruker SMART CCD diffractometer
;
_diffrn_measurement_method '\w scans'
_diffrn_radiation_detector 'CCD area detector'
_diffrn_radiation_monochromator graphite
_diffrn_radiation_source 'sealed tube'
_diffrn_radiation_type 'Mo K\a'
_diffrn_radiation_wavelength .71073
_diffrn_reflns_av_R_equivalents .052
_diffrn_reflns_av_sigmaI/netI .063
_diffrn_reflns_limit_h_max 16
_diffrn_reflns_limit_h_min -19
_diffrn_reflns_limit_k_max 25
_diffrn_reflns_limit_k_min -25
_diffrn_reflns_limit_l_max 23
_diffrn_reflns_limit_l_min -23
_diffrn_reflns_number 48611
_diffrn_reflns_theta_full 26.37
_diffrn_reflns_theta_max 26.37
_diffrn_reflns_theta_min 1.47
_diffrn_standards_decay_% 0
_diffrn_standards_number 0
_exptl_absorpt_coefficient_mu .79
_exptl_absorpt_correction_T_max 1
_exptl_absorpt_correction_T_min .90
_exptl_absorpt_correction_type multi-scan
_exptl_absorpt_process_details
;
 SADABS; Sheldrick, 1996
;
_exptl_crystal_colour brown
_exptl_crystal_density_diffrn 1.467
_exptl_crystal_density_method 'not measured'
_exptl_crystal_description polyhedron
_exptl_crystal_F_000 2528
_exptl_crystal_size_max .48
_exptl_crystal_size_mid .36
_exptl_crystal_size_min .24
_refine_diff_density_max .932
_refine_diff_density_min -.668
_refine_ls_extinction_method none
_refine_ls_goodness_of_fit_all 1.044
_refine_ls_goodness_of_fit_ref 1.042
_refine_ls_hydrogen_treatment noref
_refine_ls_matrix_type full
_refine_ls_number_constraints 0
_refine_ls_number_parameters 675
_refine_ls_number_reflns 9028
_refine_ls_number_restraints 6
_refine_ls_R_factor_all .068
_refine_ls_R_factor_gt .049
_refine_ls_shift/su_max .011
_refine_ls_shift/su_mean .0003
_refine_ls_structure_factor_coef F
_refine_ls_weighting_scheme calc
_refine_ls_wR_factor_all .076
_refine_ls_wR_factor_ref .067
_reflns_d_resolution_high .8
_reflns_d_resolution_low 13.789
_reflns_Friedel_coverage 0
_reflns_limit_h_max 19
_reflns_limit_h_min 0
_reflns_limit_k_max 25
_reflns_limit_k_min 0
_reflns_limit_l_max 22
_reflns_limit_l_min -23
_reflns_number_gt 9028
_reflns_number_total 11347
_reflns_threshold_expression 'F    > 4.00 sig(F   )'
_cod_data_source_file om7002859-file001.cif
_cod_data_source_block br997
_cod_original_sg_symbol_Hall -p_2yn
_cod_original_sg_symbol_H-M P_1_21/n_1
_cod_database_code 4073346

loop_
_symmetry_equiv_pos_as_xyz
+x,+y,+z
1/2-x,1/2+y,1/2-z
-x,-y,-z
1/2+x,1/2-y,1/2+z

loop_
_atom_site_label
_atom_site_fract_x
_atom_site_fract_y
_atom_site_fract_z
_atom_site_U_iso_or_equiv
_atom_site_adp_type
_atom_site_occupancy
Ru1 .37488(2) .578076(16) .68994(2) .02362(17) Uani 1.00000
Ru2 .72624(2) .627475(16) .714788(19) .02365(17) Uani 1.00000
P11 .42448(8) .53623(5) .80557(6) .0239(5) Uani 1.00000
C1111 .3327(3) .5077(2) .8392(2) .027(2) Uani 1.00000
C1112 .2793(3) .4537(2) .8051(3) .034(2) Uani 1.00000
C1113 .2033(4) .4349(3) .8233(3) .043(3) Uani 1.00000
C1114 .1801(4) .4675(3) .8760(3) .043(3) Uani 1.00000
C1115 .2333(4) .5192(3) .9123(3) .044(3) Uani 1.00000
C1116 .3109(4) .5394(2) .8944(3) .036(2) Uani 1.00000
C1121 .5043(3) .4663(2) .8312(2) .028(2) Uani 1.00000
C1122 .5317(4) .4385(3) .9019(3) .049(3) Uani 1.00000
C1123 .5911(5) .3848(3) .9204(3) .059(3) Uani 1.00000
C1124 .6225(4) .3584(2) .8676(3) .042(2) Uani 1.00000
C1125 .5952(4) .3848(2) .7972(3) .038(2) Uani 1.00000
C1126 .5362(3) .4388(2) .7789(3) .032(2) Uani 1.00000
C110 .4898(3) .5987(2) .8735(3) .030(2) Uani 1.00000
C120 .4398(3) .6633(2) .8536(3) .035(2) Uani 1.00000
P12 .38061(8) .67174(5) .74940(7) .0282(5) Uani 1.00000
C1211 .2632(3) .7047(2) .7380(3) .033(2) Uani 1.00000
C1212 .2037(4) .6687(2) .7620(4) .052(3) Uani 1.00000
C1213 .1132(4) .6892(3) .7519(4) .062(3) Uani 1.00000
C1214 .0804(4) .7465(3) .7158(4) .056(3) Uani 1.00000
C1215 .1376(4) .7828(3) .6893(4) .054(3) Uani 1.00000
C1216 .2296(4) .7622(3) .7011(3) .045(3) Uani 1.00000
C1221 .4369(3) .7426(2) .7250(3) .039(2) Uani 1.00000
C1222 .4437(4) .7445(2) .6553(4) .054(3) Uani 1.00000
C1223 .4793(5) .7994(3) .6325(5) .071(4) Uani 1.00000
C1224 .5131(4) .8502(3) .6816(5) .074(4) Uani 1.00000
C1225 .5079(4) .8481(3) .7514(5) .062(3) Uani 1.00000
C1226 .4681(4) .7954(2) .7734(3) .050(3) Uani 1.00000
C1 .5159(3) .5933(2) .7137(2) .026(2) Uani 1.00000
C2 .5984(3) .6036(2) .7209(2) .026(2) Uani 1.00000
P21 .77902(8) .61271(5) .83957(6) .0241(5) Uani 1.00000
C2111 .9056(3) .6242(2) .8965(2) .029(2) Uani 1.00000
C2112 .9519(5) .6765(5) .8830(4) .097(5) Uani 1.00000
C2113 1.0461(5) .6918(5) .9270(5) .103(6) Uani 1.00000
C2114 1.0961(4) .6498(4) .9843(3) .055(3) Uani 1.00000
C2115 1.0509(5) .6002(3) .9999(4) .069(4) Uani 1.00000
C2116 .9580(5) .5874(3) .9562(4) .072(4) Uani 1.00000
C2121 .7298(3) .6582(2) .8988(2) .025(2) Uani 1.00000
C2122 .7345(4) .6354(2) .9676(3) .040(3) Uani 1.00000
C2123 .7031(4) .6730(3) 1.0141(3) .042(3) Uani 1.00000
C2124 .6707(3) .7350(2) .9928(3) .038(2) Uani 1.00000
C2125 .6659(4) .7585(2) .9242(3) .040(2) Uani 1.00000
C2126 .6935(3) .7199(2) .8769(3) .033(2) Uani 1.00000
C210 .7609(3) .5272(2) .8567(2) .026(2) Uani 1.00000
C220 .8025(3) .4871(2) .8096(2) .026(2) Uani 1.00000
P22 .76140(8) .52254(5) .71359(6) .0247(5) Uani 1.00000
C2211 .8592(3) .5098(2) .6807(2) .028(2) Uani 1.00000
C2212 .9517(3) .5272(2) .7249(3) .032(2) Uani 1.00000
C2213 1.0223(3) .5254(2) .6949(3) .037(2) Uani 1.00000
C2214 1.0027(4) .5073(3) .6221(3) .050(3) Uani 1.00000
C2215 .9115(4) .4901(4) .5776(3) .061(4) Uani 1.00000
C2216 .8408(3) .4913(3) .6070(3) .045(3) Uani 1.00000
C2221 .6778(3) .4620(2) .6570(2) .027(2) Uani 1.00000
C2222 .5858(3) .4792(2) .6111(2) .029(2) Uani 1.00000
C2223 .5236(3) .4331(2) .5674(3) .035(2) Uani 1.00000
C2224 .5516(4) .3695(3) .5688(3) .040(3) Uani 1.00000
C2225 .6428(4) .3518(2) .6133(3) .044(3) Uani 1.00000
C2226 .7057(3) .3974(2) .6575(3) .035(2) Uani 1.00000
C101 .3465(3) .5509(3) .5691(2) .035(2) Uani 1.00000
C102 .3239(3) .4974(2) .6049(3) .036(2) Uani 1.00000
C103 .2505(3) .5181(3) .6293(3) .037(2) Uani 1.00000
C104 .2266(3) .5816(3) .6071(3) .039(3) Uani 1.00000
C105 .2881(4) .6025(3) .5698(3) .042(3) Uani 1.00000
C201 .6524(3) .6922(2) .6167(3) .038(2) Uani 1.00000
C202 .7044(4) .7322(2) .6781(3) .047(3) Uani 1.00000
C203 .7991(5) .7167(3) .6985(3) .055(3) Uani 1.00000
C204 .8092(4) .6688(3) .6505(4) .053(3) Uani 1.00000
C205 .7159(4) .6533(2) .5988(3) .040(3) Uani 1.00000
Cl1 .4481(8) .8125(6) 1.0175(5) .240(9) Uani .50000
Cl2 .2768(6) .8226(4) .8950(4) .189(6) Uani .50000
C0 .383(3) .8584(18) .935(2) .27(2) Uiso .50000
Cl1' .4659(4) .8534(4) .9709(4) .129(4) Uani .50000
Cl2' .2990(5) .7717(4) .9481(5) .167(6) Uani .50000
C0' .3527(14) .8516(10) .9729(13) .115(7) Uiso .50000
H1112 .29458 .43003 .76742 .04300 Uiso 1.00000
H1113 .16655 .39671 .79869 .05400 Uiso 1.00000
H1114 .12668 .45446 .88843 .05400 Uiso 1.00000
H1115 .21907 .54181 .95094 .05400 Uiso 1.00000
H1116 .34703 .57689 .91975 .04400 Uiso 1.00000
H1122 .50799 .45642 .93847 .06100 Uiso 1.00000
H1123 .61023 .36603 .96970 .07400 Uiso 1.00000
H1124 .66448 .32192 .88029 .05400 Uiso 1.00000
H1125 .61437 .36539 .75952 .04800 Uiso 1.00000
H1126 .51819 .45787 .72942 .03900 Uiso 1.00000
H110a .49597 .58562 .92340 .03800 Uiso 1.00000
H110b .55323 .60215 .87339 .03800 Uiso 1.00000
H120a .48356 .69784 .87239 .04700 Uiso 1.00000
H120b .39274 .66624 .87580 .04700 Uiso 1.00000
H1212 .22749 .62826 .78884 .06700 Uiso 1.00000
H1213 .07199 .66238 .76879 .07600 Uiso 1.00000
H1214 .01790 .76201 .71068 .07100 Uiso 1.00000
H1215 .11248 .82169 .65997 .06800 Uiso 1.00000
H1216 .27062 .78838 .68416 .05600 Uiso 1.00000
H1222 .42089 .70723 .62042 .06700 Uiso 1.00000
H1223 .48093 .80112 .58164 .09100 Uiso 1.00000
H1224 .54101 .88703 .66633 .09000 Uiso 1.00000
H1225 .53225 .88496 .78574 .08400 Uiso 1.00000
H1226 .46193 .79390 .82320 .06900 Uiso 1.00000
H2112 .91687 .70424 .84131 .11200 Uiso 1.00000
H2113 1.07425 .73077 .91770 .12600 Uiso 1.00000
H2114 1.16322 .65609 1.01195 .06800 Uiso 1.00000
H2115 1.08524 .57127 1.04042 .08700 Uiso 1.00000
H2116 .92599 .55170 .97057 .09100 Uiso 1.00000
H2122 .76006 .59268 .98378 .05200 Uiso 1.00000
H2123 .70546 .65591 1.06256 .05400 Uiso 1.00000
H2124 .65007 .76235 1.02526 .05000 Uiso 1.00000
H2125 .64356 .80225 .90923 .04900 Uiso 1.00000
H2126 .68654 .73511 .82706 .04300 Uiso 1.00000
H210a .79022 .51713 .90849 .03300 Uiso 1.00000
H210b .69407 .51832 .84132 .03300 Uiso 1.00000
H220a .78251 .44301 .80717 .03300 Uiso 1.00000
H220b .87016 .48807 .83178 .03300 Uiso 1.00000
H2212 .96702 .54038 .77629 .03800 Uiso 1.00000
H2213 1.08627 .53665 .72720 .04600 Uiso 1.00000
H2214 1.05227 .50738 .60125 .06400 Uiso 1.00000
H2215 .89647 .47696 .52600 .07300 Uiso 1.00000
H2216 .77657 .47956 .57518 .05500 Uiso 1.00000
H2222 .56461 .52388 .61075 .03600 Uiso 1.00000
H2223 .46023 .44541 .53515 .04400 Uiso 1.00000
H2224 .50849 .33712 .53812 .04800 Uiso 1.00000
H2225 .66287 .30758 .61334 .05300 Uiso 1.00000
H2226 .76871 .38473 .68991 .04600 Uiso 1.00000
H101 .39499 .55090 .54766 .04200 Uiso 1.00000
H102 .35394 .45525 .61310 .04300 Uiso 1.00000
H103 .22091 .49114 .65572 .04600 Uiso 1.00000
H104 .17944 .60675 .61681 .04900 Uiso 1.00000
H105 .28825 .64519 .54859 .05400 Uiso 1.00000
H201 .58473 .69140 .59207 .04700 Uiso 1.00000
H202 .67742 .76453 .70159 .05800 Uiso 1.00000
H203 .85086 .73552 .73805 .07400 Uiso 1.00000
H204 .86755 .64895 .65090 .06300 Uiso 1.00000
H205 .70029 .62169 .55844 .05100 Uiso 1.00000
H0a .41511 .85835 .90085 .19400 Uiso .50000
H0b .37478 .90152 .94820 .19400 Uiso .50000
H0'a .31480 .88261 .93775 .21800 Uiso .50000
H0'b .35618 .86287 1.02181 .21800 Uiso .50000

loop_
_atom_site_aniso_label
_atom_site_aniso_U_11
_atom_site_aniso_U_22
_atom_site_aniso_U_33
_atom_site_aniso_U_12
_atom_site_aniso_U_13
_atom_site_aniso_U_23
Ru1 .0176(2) .0245(2) .0291(2) .00065(13) .00894(15) .00286(14)
Ru2 .01747(19) .0237(2) .0282(2) .00005(13) .00656(14) .00660(14)
P11 .0225(6) .0216(5) .0266(6) -.0006(4) .0079(5) -.0018(4)
C1111 .028(2) .023(2) .028(2) -.0011(18) .0091(19) .0027(18)
C1112 .033(3) .029(2) .036(3) -.004(2) .007(2) -.002(2)
C1113 .038(3) .042(3) .041(3) -.015(2) .006(2) .008(2)
C1114 .032(3) .056(3) .038(3) -.008(2) .010(2) .021(3)
C1115 .053(3) .050(3) .039(3) .001(3) .029(3) .007(2)
C1116 .039(3) .038(3) .035(3) -.010(2) .017(2) -.003(2)
C1121 .024(2) .025(2) .029(2) .0002(18) .0046(18) -.0016(18)
C1122 .070(4) .040(3) .032(3) .025(3) .013(3) -.003(2)
C1123 .081(5) .046(3) .031(3) .031(3) -.003(3) -.004(2)
C1124 .041(3) .024(2) .046(3) .007(2) .001(2) -.010(2)
C1125 .032(3) .027(2) .058(3) -.003(2) .021(2) -.006(2)
C1126 .037(3) .022(2) .039(3) -.002(2) .017(2) .000(2)
C110 .022(2) .029(2) .036(2) -.0042(19) .009(2) -.002(2)
C120 .030(3) .025(2) .045(3) -.002(2) .010(2) -.003(2)
P12 .0191(6) .0208(5) .0438(7) -.0006(4) .0105(5) .0019(5)
C1211 .023(2) .025(2) .051(3) .0003(19) .012(2) -.003(2)
C1212 .029(3) .030(3) .104(5) .006(2) .032(3) .017(3)
C1213 .037(3) .034(3) .126(6) .005(2) .044(4) .017(3)
C1214 .028(3) .039(3) .108(5) .008(2) .032(3) .008(3)
C1215 .037(3) .043(3) .081(4) .009(2) .021(3) .020(3)
C1216 .028(3) .040(3) .067(4) .005(2) .019(3) .017(3)
C1221 .017(2) .024(2) .069(4) .0000(18) .009(2) .008(2)
C1222 .051(4) .028(3) .099(5) .003(2) .047(4) .011(3)
C1223 .063(4) .034(3) .144(7) .011(3) .072(5) .026(4)
C1224 .034(3) .032(3) .167(8) .012(2) .050(4) .041(4)
C1225 .025(3) .026(3) .120(6) -.001(2) .007(3) .013(3)
C1226 .028(3) .026(3) .082(4) -.001(2) .001(3) .015(3)
C1 .022(2) .024(2) .032(2) .0027(17) .0109(18) .0037(18)
C2 .024(2) .022(2) .029(2) .0019(17) .0068(18) .0028(17)
P21 .0202(6) .0214(5) .0283(6) .0001(4) .0063(5) .0019(4)
C2111 .027(2) .029(2) .029(2) .0021(19) .0062(19) -.0027(19)
C2112 .034(4) .151(8) .080(5) -.034(4) -.011(3) .059(5)
C2113 .038(4) .153(8) .096(6) -.044(5) -.003(4) .046(6)
C2114 .019(3) .095(5) .044(3) .003(3) .002(2) -.012(3)
C2115 .050(4) .055(4) .067(4) -.002(3) -.020(3) .014(3)
C2116 .048(4) .063(4) .067(4) -.021(3) -.024(3) .026(3)
C2121 .018(2) .025(2) .029(2) -.0013(17) .0041(17) .0010(18)
C2122 .049(3) .036(3) .034(3) .004(2) .013(2) -.000(2)
C2123 .054(3) .044(3) .031(3) .001(3) .018(2) -.006(2)
C2124 .028(3) .038(3) .044(3) .003(2) .009(2) -.012(2)
C2125 .037(3) .030(3) .050(3) .005(2) .014(2) -.004(2)
C2126 .027(2) .035(3) .034(2) .004(2) .007(2) .003(2)
C210 .025(2) .026(2) .026(2) .0000(18) .0084(18) .0003(18)
C220 .023(2) .022(2) .029(2) .0006(17) .0054(18) .0050(17)
P22 .0187(6) .0275(6) .0265(6) .0011(4) .0065(4) .0028(5)
C2211 .022(2) .034(2) .029(2) .0047(18) .0107(18) .0059(19)
C2212 .026(2) .029(2) .039(3) .0034(19) .011(2) .003(2)
C2213 .020(2) .037(3) .057(3) .000(2) .016(2) .004(2)
C2214 .033(3) .075(4) .054(3) -.002(3) .028(3) .002(3)
C2215 .036(3) .116(6) .032(3) -.001(3) .015(2) -.002(3)
C2216 .028(3) .076(4) .032(3) -.005(3) .012(2) -.004(3)
C2221 .025(2) .032(2) .027(2) -.0013(18) .0135(18) -.0007(18)
C2222 .029(2) .034(2) .025(2) -.002(2) .0133(19) -.0044(19)
C2223 .027(3) .043(3) .034(3) -.004(2) .008(2) -.009(2)
C2224 .037(3) .045(3) .039(3) -.010(2) .014(2) -.013(2)
C2225 .051(3) .029(3) .048(3) .003(2) .015(3) -.010(2)
C2226 .031(3) .034(3) .038(3) .006(2) .010(2) -.001(2)
C101 .027(3) .055(3) .025(2) -.001(2) .009(2) .003(2)
C102 .030(3) .036(3) .031(2) -.003(2) .000(2) -.009(2)
C103 .026(3) .054(3) .029(2) -.011(2) .007(2) -.002(2)
C104 .019(2) .054(3) .041(3) .006(2) .007(2) .000(2)
C105 .032(3) .053(3) .038(3) -.001(2) .008(2) .010(2)
C201 .026(3) .046(3) .039(3) .012(2) .008(2) .021(2)
C202 .064(4) .029(3) .047(3) -.002(3) .019(3) .011(2)
C203 .063(4) .045(3) .047(3) -.027(3) .008(3) .016(3)
C204 .028(3) .066(4) .073(4) .009(3) .027(3) .050(3)
C205 .054(3) .038(3) .034(3) -.000(2) .023(2) .010(2)
Cl1 .241(11) .345(14) .141(7) .179(10) .078(7) .041(8)
Cl2 .212(8) .126(5) .151(6) .056(5) -.025(5) -.070(5)
Cl1' .100(4) .174(6) .131(5) .019(4) .064(4) -.039(4)
Cl2' .136(6) .193(8) .184(7) .006(5) .075(6) -.081(6)

loop_
_atom_type_symbol
_atom_type_oxidation_number
_atom_type_number_in_cell
_atom_type_scat_dispersion_real
_atom_type_scat_dispersion_imag
_atom_type_scat_source
C 0 260 .002 .002 'Int Tables Vol IV Tables 2.2B and 2.3.1'
H 0 240 0 0 'Int Tables Vol IV Tables 2.2B and 2.3.1'
Cl 0 8 .132 .159 'Int Tables Vol IV Tables 2.2B and 2.3.1'
P 0 16 .09 .095 'Int Tables Vol IV Tables 2.2B and 2.3.1'
Ru 0 8 -1.42 .836 'Int Tables Vol IV Tables 2.2B and 2.3.1'

loop_
_geom_angle_atom_site_label_1
_geom_angle_atom_site_label_2
_geom_angle_atom_site_label_3
_geom_angle
P11 Ru1 P12 84.04(4)
P11 Ru1 C1 84.04(13)
P11 Ru1 C101 141.65(14)
P11 Ru1 C102 109.15(12)
P11 Ru1 C103 102.37(14)
P11 Ru1 C104 126.95(16)
P11 Ru1 C105 163.35(15)
P12 Ru1 C1 84.99(13)
P12 Ru1 C101 133.94(14)
P12 Ru1 C102 161.25(12)
P12 Ru1 C103 128.50(15)
P12 Ru1 C104 99.97(14)
P12 Ru1 C105 102.95(15)
C1 Ru1 C101 93.11(18)
C1 Ru1 C102 109.05(19)
C1 Ru1 C103 146.1(2)
C1 Ru1 C104 148.8(2)
C1 Ru1 C105 111.4(2)
C101 Ru1 C102 36.3(2)
C101 Ru1 C103 61.2(2)
C101 Ru1 C104 61.3(2)
C101 Ru1 C105 36.0(2)
C102 Ru1 C103 37.3(2)
C102 Ru1 C104 61.56(18)
C102 Ru1 C105 60.87(18)
C103 Ru1 C104 36.51(19)
C103 Ru1 C105 61.4(2)
C104 Ru1 C105 37.5(2)
C2 Ru2 P21 83.19(12)
C2 Ru2 P22 90.10(12)
C2 Ru2 C201 89.95(18)
C2 Ru2 C202 102.4(2)
C2 Ru2 C203 137.5(2)
C2 Ru2 C204 149.77(17)
C2 Ru2 C205 113.18(18)
P21 Ru2 P22 83.43(4)
P21 Ru2 C201 147.75(15)
P21 Ru2 C202 114.51(15)
P21 Ru2 C203 105.08(14)
P21 Ru2 C204 125.90(13)
P21 Ru2 C205 163.39(14)
P22 Ru2 C201 128.21(14)
P22 Ru2 C202 158.98(18)
P22 Ru2 C203 131.91(18)
P22 Ru2 C204 100.40(17)
P22 Ru2 C205 98.74(14)
C201 Ru2 C202 36.65(18)
C201 Ru2 C203 60.67(18)
C201 Ru2 C204 61.3(2)
C201 Ru2 C205 36.3(2)
C202 Ru2 C203 35.8(2)
C202 Ru2 C204 60.7(2)
C202 Ru2 C205 60.9(2)
C203 Ru2 C204 36.5(2)
C203 Ru2 C205 61.3(2)
C204 Ru2 C205 37.50(19)
Ru1 P11 C1111 116.69(13)
Ru1 P11 C1121 121.30(17)
Ru1 P11 C110 108.91(16)
C1111 P11 C1121 99.5(2)
C1111 P11 C110 105.1(2)
C1121 P11 C110 103.49(19)
P11 C1111 C1112 118.8(4)
P11 C1111 C1116 122.9(3)
C1112 C1111 C1116 118.3(5)
C1111 C1112 C1113 120.4(5)
C1111 C1112 H1112 119.7
C1113 C1112 H1112 119.9
C1112 C1113 C1114 121.0(5)
C1112 C1113 H1113 119.3
C1114 C1113 H1113 119.7
C1113 C1114 C1115 119.8(6)
C1113 C1114 H1114 120.9
C1115 C1114 H1114 119.3
C1114 C1115 C1116 120.1(6)
C1114 C1115 H1115 120.7
C1116 C1115 H1115 119.2
C1111 C1116 C1115 120.3(4)
C1111 C1116 H1116 120.6
C1115 C1116 H1116 119.1
P11 C1121 C1122 121.3(4)
P11 C1121 C1126 120.2(3)
C1122 C1121 C1126 118.4(4)
C1121 C1122 C1123 120.8(6)
C1121 C1122 H1122 119.2
C1123 C1122 H1122 120.0
C1122 C1123 C1124 119.8(5)
C1122 C1123 H1123 120.3
C1124 C1123 H1123 119.9
C1123 C1124 C1125 120.1(5)
C1123 C1124 H1124 120.2
C1125 C1124 H1124 119.7
C1124 C1125 C1126 120.1(6)
C1124 C1125 H1125 120.5
C1126 C1125 H1125 119.4
C1121 C1126 C1125 120.8(5)
C1121 C1126 H1126 119.4
C1125 C1126 H1126 119.8
P11 C110 C120 110.6(3)
P11 C110 H110a 109.4
P11 C110 H110b 109.2
C120 C110 H110a 110.7
C120 C110 H110b 110.1
H110a C110 H110b 106.9
C110 C120 P12 110.5(3)
C110 C120 H120a 110.6
C110 C120 H120b 109.4
P12 C120 H120a 109.1
P12 C120 H120b 108.8
H120a C120 H120b 108.5
Ru1 P12 C120 112.06(15)
Ru1 P12 C1211 113.94(14)
Ru1 P12 C1221 119.7(2)
C120 P12 C1211 103.0(2)
C120 P12 C1221 105.0(2)
C1211 P12 C1221 101.2(2)
P12 C1211 C1212 119.1(3)
P12 C1211 C1216 122.6(4)
C1212 C1211 C1216 118.2(5)
C1211 C1212 C1213 121.9(5)
C1211 C1212 H1212 118.5
C1213 C1212 H1212 119.5
C1212 C1213 C1214 119.7(7)
C1212 C1213 H1213 120.3
C1214 C1213 H1213 120.0
C1213 C1214 C1215 119.6(6)
C1213 C1214 H1214 119.8
C1215 C1214 H1214 120.6
C1214 C1215 C1216 120.3(5)
C1214 C1215 H1215 119.6
C1216 C1215 H1215 120.0
C1211 C1216 C1215 120.3(6)
C1211 C1216 H1216 119.4
C1215 C1216 H1216 120.3
P12 C1221 C1222 118.5(4)
P12 C1221 C1226 122.0(5)
C1222 C1221 C1226 119.4(5)
C1221 C1222 C1223 120.2(6)
C1221 C1222 H1222 119.7
C1223 C1222 H1222 120.0
C1222 C1223 C1224 119.9(8)
C1222 C1223 H1223 119.5
C1224 C1223 H1223 120.5
C1223 C1224 C1225 120.0(7)
C1223 C1224 H1224 119.4
C1225 C1224 H1224 120.6
C1224 C1225 C1226 120.7(6)
C1224 C1225 H1225 119.0
C1226 C1225 H1225 120.4
C1221 C1226 C1225 119.6(7)
C1221 C1226 H1226 118.9
C1225 C1226 H1226 121.5
Ru1 C1 C2 174.0(4)
Ru2 C2 C1 170.2(4)
Ru2 P21 C2111 119.87(18)
Ru2 P21 C2121 121.42(13)
Ru2 P21 C210 107.61(14)
C2111 P21 C2121 98.2(2)
C2111 P21 C210 102.19(19)
C2121 P21 C210 105.2(2)
P21 C2111 C2112 119.2(4)
P21 C2111 C2116 125.8(4)
C2112 C2111 C2116 114.8(5)
C2111 C2112 C2113 123.2(7)
C2111 C2112 H2112 117.4
C2113 C2112 H2112 119.3
C2112 C2113 C2114 118.2(8)
C2112 C2113 H2113 120.3
C2114 C2113 H2113 121.5
C2113 C2114 C2115 119.0(6)
C2113 C2114 H2114 120.4
C2115 C2114 H2114 120.6
C2114 C2115 C2116 120.8(6)
C2114 C2115 H2115 119.2
C2116 C2115 H2115 119.9
C2111 C2116 C2115 123.7(6)
C2111 C2116 H2116 117.4
C2115 C2116 H2116 118.7
P21 C2121 C2122 121.8(3)
P21 C2121 C2126 119.4(4)
C2122 C2121 C2126 118.6(5)
C2121 C2122 C2123 120.7(4)
C2121 C2122 H2122 119.4
C2123 C2122 H2122 119.9
C2122 C2123 C2124 120.0(5)
C2122 C2123 H2123 120.1
C2124 C2123 H2123 119.8
C2123 C2124 C2125 119.8(5)
C2123 C2124 H2124 121.1
C2125 C2124 H2124 119.1
C2124 C2125 C2126 119.9(4)
C2124 C2125 H2125 120.0
C2126 C2125 H2125 120.1
C2121 C2126 C2125 120.9(5)
C2121 C2126 H2126 118.7
C2125 C2126 H2126 120.4
P21 C210 C220 107.3(3)
P21 C210 H210a 110.8
P21 C210 H210b 109.9
C220 C210 H210a 111.0
C220 C210 H210b 109.6
H210a C210 H210b 108.2
C210 C220 P22 107.9(3)
C210 C220 H220a 110.7
C210 C220 H220b 109.8
P22 C220 H220a 110.0
P22 C220 H220b 110.2
H220a C220 H220b 108.2
Ru2 P22 C220 111.54(15)
Ru2 P22 C2211 111.71(15)
Ru2 P22 C2221 123.66(14)
C220 P22 C2211 105.2(2)
C220 P22 C2221 102.8(2)
C2211 P22 C2221 99.9(2)
P22 C2211 C2212 121.2(4)
P22 C2211 C2216 120.2(3)
C2212 C2211 C2216 117.9(5)
C2211 C2212 C2213 120.1(4)
C2211 C2212 H2212 120.1
C2213 C2212 H2212 119.8
C2212 C2213 C2214 121.1(4)
C2212 C2213 H2213 118.4
C2214 C2213 H2213 120.5
C2213 C2214 C2215 119.5(6)
C2213 C2214 H2214 120.4
C2215 C2214 H2214 120.1
C2214 C2215 C2216 119.9(5)
C2214 C2215 H2215 120.5
C2216 C2215 H2215 119.6
C2211 C2216 C2215 121.5(4)
C2211 C2216 H2216 119.1
C2215 C2216 H2216 119.4
P22 C2221 C2222 121.0(3)
P22 C2221 C2226 120.4(3)
C2222 C2221 C2226 118.6(4)
C2221 C2222 C2223 120.5(4)
C2221 C2222 H2222 119.8
C2223 C2222 H2222 119.7
C2222 C2223 C2224 120.4(4)
C2222 C2223 H2223 120.1
C2224 C2223 H2223 119.5
C2223 C2224 C2225 119.8(4)
C2223 C2224 H2224 120.8
C2225 C2224 H2224 119.3
C2224 C2225 C2226 120.3(5)
C2224 C2225 H2225 119.8
C2226 C2225 H2225 119.9
C2221 C2226 C2225 120.3(4)
C2221 C2226 H2226 119.3
C2225 C2226 H2226 120.4
Ru1 C101 C102 71.7(3)
Ru1 C101 C105 71.4(3)
Ru1 C101 H101 123.1
C102 C101 C105 109.1(5)
C102 C101 H101 124.6
C105 C101 H101 126.3
Ru1 C102 C101 71.9(3)
Ru1 C102 C103 69.2(3)
Ru1 C102 H102 122.2
C101 C102 C103 106.5(4)
C101 C102 H102 126.9
C103 C102 H102 126.6
Ru1 C103 C102 73.6(3)
Ru1 C103 C104 72.8(3)
Ru1 C103 H103 121.7
C102 C103 C104 109.4(5)
C102 C103 H103 124.7
C104 C103 H103 125.9
Ru1 C104 C103 70.7(3)
Ru1 C104 C105 72.0(3)
Ru1 C104 H104 120.9
C103 C104 C105 107.0(5)
C103 C104 H104 125.9
C105 C104 H104 127.1
Ru1 C105 C101 72.6(3)
Ru1 C105 C104 70.6(3)
Ru1 C105 H105 122.7
C101 C105 C104 107.9(5)
C101 C105 H105 126.4
C104 C105 H105 125.7
Ru2 C201 C202 72.6(3)
Ru2 C201 C205 71.5(3)
Ru2 C201 H201 121.0
C202 C201 C205 108.4(4)
C202 C201 H201 125.8
C205 C201 H201 125.8
Ru2 C202 C201 70.8(3)
Ru2 C202 C203 70.8(3)
Ru2 C202 H202 123.5
C201 C202 C203 107.6(5)
C201 C202 H202 125.6
C203 C202 H202 126.8
Ru2 C203 C202 73.4(4)
Ru2 C203 C204 71.7(4)
Ru2 C203 H203 122.4
C202 C203 C204 109.5(5)
C202 C203 H203 126.8
C204 C203 H203 123.7
Ru2 C204 C203 71.8(4)
Ru2 C204 C205 71.3(4)
Ru2 C204 H204 122.1
C203 C204 C205 106.9(5)
C203 C204 H204 127.8
C205 C204 H204 125.3
Ru2 C205 C201 72.3(3)
Ru2 C205 C204 71.2(3)
Ru2 C205 H205 122.4
C201 C205 C204 107.5(5)
C201 C205 H205 126.5
C204 C205 H205 126.0
Cl1 C0 Cl2 107(2)
Cl1 C0 H0a 110
Cl1 C0 H0b 111
Cl2 C0 H0a 109
Cl2 C0 H0b 110
H0a C0 H0b 109
Cl1' C0' Cl2' 111.4(12)
Cl1' C0' H0'a 108
Cl1' C0' H0'b 108.8
Cl2' C0' H0'a 109.2
Cl2' C0' H0'b 109.6
H0'a C0' H0'b 109

loop_
_geom_bond_atom_site_label_1
_geom_bond_atom_site_label_2
_geom_bond_distance
Ru1 P11 2.2336(12)
Ru1 P12 2.2340(12)
Ru1 C1 2.046(5)
Ru1 C101 2.263(5)
Ru1 C102 2.260(5)
Ru1 C103 2.202(5)
Ru1 C104 2.230(4)
Ru1 C105 2.248(5)
Ru2 C2 2.051(5)
Ru2 P21 2.2429(12)
Ru2 P22 2.2394(12)
Ru2 C201 2.242(5)
Ru2 C202 2.266(5)
Ru2 C203 2.233(7)
Ru2 C204 2.232(7)
Ru2 C205 2.232(6)
P11 C1111 1.836(5)
P11 C1121 1.836(4)
P11 C110 1.844(4)
C1111 C1112 1.396(6)
C1111 C1116 1.384(8)
C1112 C1113 1.379(9)
C1112 H1112 .969
C1113 C1114 1.366(9)
C1113 H1113 .982
C1114 C1115 1.367(7)
C1114 H1114 .966
C1115 C1116 1.407(9)
C1115 H1115 .965
C1116 H1116 .972
C1121 C1122 1.386(7)
C1121 C1126 1.386(8)
C1122 C1123 1.395(8)
C1122 H1122 .970
C1123 C1124 1.380(9)
C1123 H1123 .961
C1124 C1125 1.368(7)
C1124 H1124 .961
C1125 C1126 1.395(7)
C1125 H1125 .961
C1126 H1126 .968
C110 C120 1.516(6)
C110 H110a .964
C110 H110b .967
C120 P12 1.870(5)
C120 H120a .952
C120 H120b .960
P12 C1211 1.848(5)
P12 C1221 1.843(5)
C1211 C1212 1.376(9)
C1211 C1216 1.382(7)
C1212 C1213 1.385(9)
C1212 H1212 .978
C1213 C1214 1.371(8)
C1213 H1213 .977
C1214 C1215 1.380(10)
C1214 H1214 .973
C1215 C1216 1.399(8)
C1215 H1215 .976
C1216 H1216 .969
C1221 C1222 1.376(10)
C1221 C1226 1.398(7)
C1222 C1223 1.396(10)
C1222 H1222 .996
C1223 C1224 1.377(10)
C1223 H1223 .985
C1224 C1225 1.368(14)
C1224 H1224 .969
C1225 C1226 1.387(9)
C1225 H1225 .986
C1226 H1226 .993
C1 C2 1.230(7)
P21 C2111 1.845(4)
P21 C2121 1.833(5)
P21 C210 1.839(4)
C2111 C2112 1.367(10)
C2111 C2116 1.360(7)
C2112 C2113 1.405(9)
C2112 H2112 .968
C2113 C2114 1.387(10)
C2113 H2113 .960
C2114 C2115 1.329(10)
C2114 H2114 .970
C2115 C2116 1.377(9)
C2115 H2115 .966
C2116 H2116 .978
C2121 C2122 1.377(7)
C2121 C2126 1.393(6)
C2122 C2123 1.391(8)
C2122 H2122 .970
C2123 C2124 1.382(7)
C2123 H2123 .981
C2124 C2125 1.377(8)
C2124 H2124 .974
C2125 C2126 1.385(8)
C2125 H2125 .974
C2126 H2126 .972
C210 C220 1.525(7)
C210 H210a .949
C210 H210b .966
C220 P22 1.861(4)
C220 H220a .958
C220 H220b .957
P22 C2211 1.835(5)
P22 C2221 1.830(4)
C2211 C2212 1.397(6)
C2211 C2216 1.386(7)
C2212 C2213 1.392(8)
C2212 H2212 .963
C2213 C2214 1.366(8)
C2213 H2213 .969
C2214 C2215 1.380(7)
C2214 H2214 .974
C2215 C2216 1.386(9)
C2215 H2215 .967
C2216 H2216 .972
C2221 C2222 1.396(6)
C2221 C2226 1.402(7)
C2222 C2223 1.387(6)
C2222 H2222 .979
C2223 C2224 1.380(7)
C2223 H2223 .967
C2224 C2225 1.384(7)
C2224 H2224 .970
C2225 C2226 1.387(7)
C2225 H2225 .965
C2226 H2226 .966
C101 C102 1.410(8)
C101 C105 1.394(8)
C101 H101 .967
C102 C103 1.426(8)
C102 H102 .971
C103 C104 1.388(7)
C103 H103 .968
C104 C105 1.438(9)
C104 H104 .958
C105 H105 .972
C201 C202 1.417(7)
C201 C205 1.392(8)
C201 H201 .961
C202 C203 1.384(9)
C202 H202 .977
C203 C204 1.398(9)
C203 H203 .952
C204 C205 1.435(7)
C204 H204 .976
C205 H205 .974
Cl1 C0 1.79(4)
Cl2 C0 1.68(4)
C0 H0a .96
C0 H0b .95
Cl1' C0' 1.74(2)
Cl2' C0' 1.83(2)
C0' H0'a .95
C0' H0'b .95
